data_7237798
loop_
_publ_author_name
'Sun, Hao'
'Sun, Shan-Shan'
'Han, Fang-Fang'
'Ni, Zhong-Hai'
'Zhang, Ran'
'Li, Ming-De'

_publ_section_title
;
 A new tetraphenylethene-based Schiff base: two crystalline polymorphs
 exhibiting totally different photochromic and fluorescence properties
;
_journal_issue 23
_journal_name_full 'Journal of Materials Chemistry C'
_journal_page_first 7053
_journal_paper_doi 10.1039/C9TC01312A
_journal_volume 7
_journal_year 2019
_chemical_formula_moiety 'C34 H27 N O2'
_chemical_formula_sum 'C34 H27 N O2'
_chemical_formula_weight 481.56
_space_group_crystal_system monoclinic
_space_group_IT_number 14
_space_group_name_Hall '-P 2ybc'
_space_group_name_H-M_alt 'P 1 21/c 1'
_atom_sites_solution_hydrogens geom
_audit_creation_method SHELXL-2014/7
_audit_update_record
;
2019-01-03 deposited with the CCDC.	2019-05-09 downloaded from the CCDC.
;
_cell_angle_alpha 90
_cell_angle_beta 92.044(5)
_cell_angle_gamma 90
_cell_formula_units_Z 4
_cell_length_a 17.0680(9)
_cell_length_b 22.1154(12)
_cell_length_c 6.8408(4)
_cell_measurement_reflns_used 3456
_cell_measurement_temperature 293(2)
_cell_measurement_theta_max 27.67
_cell_measurement_theta_min 3.60
_cell_volume 2580.5(2)
_computing_cell_refinement 'SAINT-Plus (Bruker, 2001)'
_computing_data_collection 'APEX2 (Bruker, 2004)'
_computing_data_reduction SAINT-Plus
_computing_structure_refinement 'SHELXL-2014/7 (Sheldrick, 2014)'
_computing_structure_solution 'SHELXL-2014/7 (Sheldrick, 2008)'
_diffrn_ambient_temperature 293(2)
_diffrn_measured_fraction_theta_full 0.997
_diffrn_measured_fraction_theta_max 0.906
_diffrn_measurement_device_type 'Bruker APEX II CCD area-detector'
_diffrn_measurement_method '\f and \w scans'
_diffrn_radiation_type MoK\a
_diffrn_radiation_wavelength 0.71073
_diffrn_reflns_av_R_equivalents 0.0458
_diffrn_reflns_av_unetI/netI 0.0420
_diffrn_reflns_Laue_measured_fraction_full 0.997
_diffrn_reflns_Laue_measured_fraction_max 0.906
_diffrn_reflns_limit_h_max 22
_diffrn_reflns_limit_h_min -23
_diffrn_reflns_limit_k_max 29
_diffrn_reflns_limit_k_min -29
_diffrn_reflns_limit_l_max 8
_diffrn_reflns_limit_l_min -9
_diffrn_reflns_number 26622
_diffrn_reflns_point_group_measured_fraction_full 0.997
_diffrn_reflns_point_group_measured_fraction_max 0.906
_diffrn_reflns_theta_full 25.242
_diffrn_reflns_theta_max 29.533
_diffrn_reflns_theta_min 3.583
_diffrn_source 'fine-focus sealed tube'
_exptl_absorpt_coefficient_mu 0.076
_exptl_absorpt_correction_T_max 0.992
_exptl_absorpt_correction_T_min 0.969
_exptl_absorpt_correction_type multi-scan
_exptl_absorpt_process_details '(SADABS; Sheldrick, 2014)'
_exptl_crystal_colour Yellow
_exptl_crystal_density_diffrn 1.240
_exptl_crystal_description Needle
_exptl_crystal_F_000 1016
_exptl_crystal_size_max 0.25
_exptl_crystal_size_mid 0.08
_exptl_crystal_size_min 0.06
_refine_diff_density_max 0.291
_refine_diff_density_min -0.186
_refine_diff_density_rms 0.040
_refine_ls_extinction_method none
_refine_ls_goodness_of_fit_ref 1.008
_refine_ls_hydrogen_treatment constr
_refine_ls_matrix_type full
_refine_ls_number_parameters 336
_refine_ls_number_reflns 6547
_refine_ls_number_restraints 0
_refine_ls_restrained_S_all 1.008
_refine_ls_R_factor_all 0.0719
_refine_ls_R_factor_gt 0.0500
_refine_ls_shift/su_max 0.001
_refine_ls_shift/su_mean 0.000
_refine_ls_structure_factor_coef Fsqd
_refine_ls_weighting_details 'w=1/[\s^2^(Fo^2^)+(0.0564P)^2^+0.7853P] where P=(Fo^2^+2Fc^2^)/3'
_refine_ls_weighting_scheme calc
_refine_ls_wR_factor_gt 0.1141
_refine_ls_wR_factor_ref 0.1231
_reflns_Friedel_coverage 0.000
_reflns_number_gt 5020
_reflns_number_total 6547
_reflns_threshold_expression 'I > 2\s(I)'
_cod_data_source_file c9tc01312a4.cif
_cod_data_source_block exp_277
_cod_original_sg_symbol_H-M 'P 21/c'
_cod_database_code 7237798
_shelx_shelxl_version_number 2014/7
_shelx_space_group_comment
;
The symmetry employed for this shelxl refinement is uniquely defined
by the following loop, which should always be used as a source of
symmetry information in preference to the above space-group names.
They are only intended as comments.
;

loop_
_space_group_symop_operation_xyz
'x, y, z'
'-x, y+1/2, -z+1/2'
'-x, -y, -z'
'x, -y-1/2, z-1/2'

loop_
_atom_site_label
_atom_site_type_symbol
_atom_site_fract_x
_atom_site_fract_y
_atom_site_fract_z
_atom_site_U_iso_or_equiv
_atom_site_adp_type
_atom_site_occupancy
_atom_site_site_symmetry_order
_atom_site_calc_flag
_atom_site_refinement_flags_posn
_atom_site_refinement_flags_adp
N1 N 0.49292(6) 0.76404(5) 0.62603(15) 0.0234(2) Uani 1 1 d . .
O1 O 0.43113(6) 0.87289(5) 0.59769(17) 0.0365(3) Uani 1 1 d . .
H1 H 0.4648 0.8477 0.6273 0.055 Uiso 1 1 calc R U
O2 O 0.14712(6) 0.76678(5) 0.38980(16) 0.0365(3) Uani 1 1 d . .
C1 C 0.55783(7) 0.72427(6) 0.65255(18) 0.0212(3) Uani 1 1 d . .
C2 C 0.63193(7) 0.74708(6) 0.61565(19) 0.0233(3) Uani 1 1 d . .
H2 H 0.6375 0.7873 0.5789 0.028 Uiso 1 1 calc R U
C3 C 0.69734(7) 0.71008(6) 0.63351(19) 0.0235(3) Uani 1 1 d . .
H3 H 0.7465 0.7259 0.6085 0.028 Uiso 1 1 calc R U
C4 C 0.69073(7) 0.64956(6) 0.68840(18) 0.0218(3) Uani 1 1 d . .
C5 C 0.61630(7) 0.62795(6) 0.73266(18) 0.0228(3) Uani 1 1 d . .
H5 H 0.6109 0.5882 0.7742 0.027 Uiso 1 1 calc R U
C6 C 0.55071(7) 0.66458(6) 0.71582(18) 0.0226(3) Uani 1 1 d . .
H6 H 0.5018 0.6494 0.7467 0.027 Uiso 1 1 calc R U
C7 C 0.76174(7) 0.61028(6) 0.70224(19) 0.0230(3) Uani 1 1 d . .
C8 C 0.76307(8) 0.55437(6) 0.6227(2) 0.0251(3) Uani 1 1 d . .
C9 C 0.69665(8) 0.53085(6) 0.4959(2) 0.0254(3) Uani 1 1 d . .
C10 C 0.66095(10) 0.47635(7) 0.5423(2) 0.0374(4) Uani 1 1 d . .
H10 H 0.6810 0.4535 0.6465 0.045 Uiso 1 1 calc R U
C11 C 0.59582(11) 0.45575(8) 0.4349(3) 0.0484(4) Uani 1 1 d . .
H11 H 0.5714 0.4200 0.4702 0.058 Uiso 1 1 calc R U
C12 C 0.56731(10) 0.48822(9) 0.2760(3) 0.0496(5) Uani 1 1 d . .
H12 H 0.5241 0.4741 0.2029 0.059 Uiso 1 1 calc R U
C13 C 0.60291(10) 0.54167(9) 0.2254(2) 0.0432(4) Uani 1 1 d . .
H13 H 0.5837 0.5635 0.1178 0.052 Uiso 1 1 calc R U
C14 C 0.66734(9) 0.56298(7) 0.3346(2) 0.0339(3) Uani 1 1 d . .
H14 H 0.6911 0.5991 0.2994 0.041 Uiso 1 1 calc R U
C15 C 0.83064(8) 0.51215(6) 0.6544(2) 0.0283(3) Uani 1 1 d . .
C16 C 0.86145(9) 0.49932(7) 0.8408(2) 0.0353(3) Uani 1 1 d . .
H16 H 0.8395 0.5170 0.9493 0.042 Uiso 1 1 calc R U
C17 C 0.92476(10) 0.46030(7) 0.8661(3) 0.0444(4) Uani 1 1 d . .
H17 H 0.9446 0.4518 0.9915 0.053 Uiso 1 1 calc R U
C18 C 0.95820(10) 0.43413(8) 0.7070(3) 0.0519(5) Uani 1 1 d . .
H18 H 1.0013 0.4088 0.7244 0.062 Uiso 1 1 calc R U
C19 C 0.92749(11) 0.44566(8) 0.5216(3) 0.0533(5) Uani 1 1 d . .
H19 H 0.9498 0.4278 0.4138 0.064 Uiso 1 1 calc R U
C20 C 0.86346(10) 0.48378(7) 0.4954(3) 0.0405(4) Uani 1 1 d . .
H20 H 0.8422 0.4905 0.3701 0.049 Uiso 1 1 calc R U
C21 C 0.83157(7) 0.63789(6) 0.8065(2) 0.0229(3) Uani 1 1 d . .
C22 C 0.90374(8) 0.64217(6) 0.7178(2) 0.0276(3) Uani 1 1 d . .
H22 H 0.9094 0.6263 0.5932 0.033 Uiso 1 1 calc R U
C23 C 0.96722(8) 0.66981(6) 0.8137(2) 0.0312(3) Uani 1 1 d . .
H23 H 1.0151 0.6721 0.7536 0.037 Uiso 1 1 calc R U
C24 C 0.95938(8) 0.69386(6) 0.9980(2) 0.0324(3) Uani 1 1 d . .
H24 H 1.0020 0.7124 1.0617 0.039 Uiso 1 1 calc R U
C25 C 0.88820(9) 0.69044(7) 1.0886(2) 0.0323(3) Uani 1 1 d . .
H25 H 0.8829 0.7065 1.2130 0.039 Uiso 1 1 calc R U
C26 C 0.82451(8) 0.66272(6) 0.9920(2) 0.0277(3) Uani 1 1 d . .
H26 H 0.7766 0.6608 1.0523 0.033 Uiso 1 1 calc R U
C27 C 0.42576(7) 0.74252(6) 0.57157(18) 0.0234(3) Uani 1 1 d . .
H27 H 0.4204 0.7010 0.5554 0.028 Uiso 1 1 calc R U
C28 C 0.35777(7) 0.78107(6) 0.53439(18) 0.0235(3) Uani 1 1 d . .
C29 C 0.28554(8) 0.75361(7) 0.48252(18) 0.0257(3) Uani 1 1 d . .
H29 H 0.2816 0.7117 0.4781 0.031 Uiso 1 1 calc R U
C30 C 0.22066(8) 0.78887(7) 0.43832(19) 0.0281(3) Uani 1 1 d . .
C31 C 0.22775(9) 0.85164(7) 0.4389(2) 0.0343(3) Uani 1 1 d . .
H31 H 0.1844 0.8753 0.4046 0.041 Uiso 1 1 calc R U
C32 C 0.29789(9) 0.87919(7) 0.4896(2) 0.0350(3) Uani 1 1 d . .
H32 H 0.3015 0.9211 0.4889 0.042 Uiso 1 1 calc R U
C33 C 0.36358(8) 0.84434(7) 0.54200(19) 0.0275(3) Uani 1 1 d . .
C34 C 0.13612(9) 0.70327(8) 0.4032(2) 0.0362(3) Uani 1 1 d . .
H34A H 0.1681 0.6833 0.3104 0.054 Uiso 1 1 calc R U
H34B H 0.0820 0.6937 0.3753 0.054 Uiso 1 1 calc R U
H34C H 0.1508 0.6899 0.5329 0.054 Uiso 1 1 calc R U

loop_
_atom_site_aniso_label
_atom_site_aniso_U_11
_atom_site_aniso_U_22
_atom_site_aniso_U_33
_atom_site_aniso_U_23
_atom_site_aniso_U_13
_atom_site_aniso_U_12
N1 0.0175(5) 0.0310(6) 0.0216(5) 0.0019(4) 0.0010(4) 0.0034(4)
O1 0.0257(5) 0.0347(6) 0.0489(6) -0.0041(5) -0.0026(5) 0.0023(4)
O2 0.0176(5) 0.0513(7) 0.0401(6) 0.0019(5) -0.0058(4) 0.0039(4)
C1 0.0169(6) 0.0273(6) 0.0191(6) -0.0005(5) -0.0014(4) 0.0008(5)
C2 0.0198(6) 0.0237(6) 0.0264(7) 0.0046(5) -0.0013(5) -0.0014(5)
C3 0.0147(6) 0.0268(6) 0.0289(7) 0.0039(5) -0.0004(5) -0.0031(5)
C4 0.0172(6) 0.0240(6) 0.0241(6) -0.0003(5) -0.0017(5) 0.0003(5)
C5 0.0209(6) 0.0213(6) 0.0261(6) 0.0010(5) -0.0002(5) -0.0035(5)
C6 0.0155(6) 0.0294(7) 0.0230(6) -0.0004(5) 0.0003(5) -0.0044(5)
C7 0.0176(6) 0.0227(6) 0.0285(7) 0.0020(5) -0.0009(5) -0.0013(5)
C8 0.0203(6) 0.0245(6) 0.0301(7) 0.0013(5) -0.0026(5) -0.0012(5)
C9 0.0213(6) 0.0260(7) 0.0288(7) -0.0050(5) -0.0022(5) 0.0004(5)
C10 0.0415(9) 0.0275(7) 0.0424(9) 0.0004(6) -0.0118(7) -0.0059(6)
C11 0.0473(10) 0.0379(9) 0.0590(11) -0.0050(8) -0.0131(8) -0.0175(8)
C12 0.0382(9) 0.0608(12) 0.0485(10) -0.0137(8) -0.0151(8) -0.0109(8)
C13 0.0388(9) 0.0612(11) 0.0288(8) -0.0005(7) -0.0097(7) 0.0010(8)
C14 0.0339(8) 0.0389(8) 0.0289(7) 0.0027(6) -0.0015(6) -0.0039(6)
C15 0.0241(7) 0.0196(6) 0.0407(8) -0.0004(5) -0.0058(6) 0.0003(5)
C16 0.0336(8) 0.0262(7) 0.0454(9) 0.0046(6) -0.0096(7) -0.0035(6)
C17 0.0350(9) 0.0302(8) 0.0664(11) 0.0166(8) -0.0200(8) -0.0046(7)
C18 0.0302(8) 0.0305(8) 0.0945(15) 0.0086(9) -0.0055(9) 0.0088(7)
C19 0.0472(11) 0.0390(9) 0.0739(13) -0.0066(9) 0.0068(9) 0.0162(8)
C20 0.0378(9) 0.0354(8) 0.0480(9) -0.0049(7) -0.0031(7) 0.0101(7)
C21 0.0170(6) 0.0179(6) 0.0336(7) 0.0005(5) -0.0033(5) 0.0013(5)
C22 0.0211(6) 0.0245(7) 0.0372(8) -0.0015(5) 0.0007(5) 0.0015(5)
C23 0.0168(6) 0.0267(7) 0.0499(9) 0.0032(6) -0.0014(6) 0.0003(5)
C24 0.0236(7) 0.0272(7) 0.0452(9) 0.0022(6) -0.0137(6) -0.0018(5)
C25 0.0321(8) 0.0295(7) 0.0348(8) -0.0036(6) -0.0067(6) 0.0013(6)
C26 0.0210(6) 0.0276(7) 0.0343(7) -0.0001(6) -0.0008(5) 0.0019(5)
C27 0.0194(6) 0.0300(7) 0.0210(6) 0.0006(5) 0.0006(5) 0.0030(5)
C28 0.0178(6) 0.0342(7) 0.0186(6) 0.0004(5) 0.0023(5) 0.0053(5)
C29 0.0208(6) 0.0352(7) 0.0210(6) 0.0007(5) 0.0010(5) 0.0041(5)
C30 0.0185(6) 0.0434(8) 0.0224(7) -0.0004(6) 0.0001(5) 0.0044(6)
C31 0.0248(7) 0.0439(9) 0.0340(8) -0.0002(6) -0.0014(6) 0.0144(6)
C32 0.0316(8) 0.0350(8) 0.0384(8) -0.0016(6) 0.0017(6) 0.0088(6)
C33 0.0222(6) 0.0362(8) 0.0243(7) -0.0029(5) 0.0027(5) 0.0031(5)
C34 0.0238(7) 0.0538(10) 0.0307(8) -0.0016(7) -0.0026(6) -0.0022(7)

loop_
_atom_type_symbol
_atom_type_description
_atom_type_scat_dispersion_real
_atom_type_scat_dispersion_imag
_atom_type_scat_source
C C 0.0033 0.0016 'International Tables Vol C Tables 4.2.6.8 and 6.1.1.4'
H H 0.0000 0.0000 'International Tables Vol C Tables 4.2.6.8 and 6.1.1.4'
N N 0.0061 0.0033 'International Tables Vol C Tables 4.2.6.8 and 6.1.1.4'
O O 0.0106 0.0060 'International Tables Vol C Tables 4.2.6.8 and 6.1.1.4'

loop_
_geom_angle_atom_site_label_1
_geom_angle_atom_site_label_2
_geom_angle_atom_site_label_3
_geom_angle
C27 N1 C1 119.44(12)
C33 O1 H1 109.5
C30 O2 C34 117.19(11)
C2 C1 C6 119.23(11)
C2 C1 N1 117.49(11)
C6 C1 N1 123.28(11)
C3 C2 C1 120.26(12)
C3 C2 H2 119.9
C1 C2 H2 119.9
C2 C3 C4 121.15(12)
C2 C3 H3 119.4
C4 C3 H3 119.4
C3 C4 C5 117.90(12)
C3 C4 C7 120.16(11)
C5 C4 C7 121.93(11)
C6 C5 C4 121.32(12)
C6 C5 H5 119.3
C4 C5 H5 119.3
C5 C6 C1 120.03(11)
C5 C6 H6 120.0
C1 C6 H6 120.0
C8 C7 C4 122.18(11)
C8 C7 C21 122.72(12)
C4 C7 C21 115.09(11)
C7 C8 C15 122.50(12)
C7 C8 C9 121.90(12)
C15 C8 C9 115.60(11)
C14 C9 C10 118.37(13)
C14 C9 C8 121.73(13)
C10 C9 C8 119.86(13)
C11 C10 C9 120.84(15)
C11 C10 H10 119.6
C9 C10 H10 119.6
C12 C11 C10 120.05(16)
C12 C11 H11 120.0
C10 C11 H11 120.0
C11 C12 C13 119.91(15)
C11 C12 H12 120.0
C13 C12 H12 120.0
C12 C13 C14 120.22(15)
C12 C13 H13 119.9
C14 C13 H13 119.9
C13 C14 C9 120.57(15)
C13 C14 H14 119.7
C9 C14 H14 119.7
C20 C15 C16 118.39(14)
C20 C15 C8 119.90(13)
C16 C15 C8 121.71(14)
C17 C16 C15 120.54(16)
C17 C16 H16 119.7
C15 C16 H16 119.7
C18 C17 C16 120.39(16)
C18 C17 H17 119.8
C16 C17 H17 119.8
C17 C18 C19 119.71(16)
C17 C18 H18 120.1
C19 C18 H18 120.1
C18 C19 C20 120.22(18)
C18 C19 H19 119.9
C20 C19 H19 119.9
C19 C20 C15 120.69(16)
C19 C20 H20 119.7
C15 C20 H20 119.7
C26 C21 C22 118.42(12)
C26 C21 C7 120.12(12)
C22 C21 C7 121.38(12)
C23 C22 C21 120.70(13)
C23 C22 H22 119.6
C21 C22 H22 119.6
C24 C23 C22 120.15(13)
C24 C23 H23 119.9
C22 C23 H23 119.9
C23 C24 C25 120.19(13)
C23 C24 H24 119.9
C25 C24 H24 119.9
C24 C25 C26 119.58(14)
C24 C25 H25 120.2
C26 C25 H25 120.2
C25 C26 C21 120.95(13)
C25 C26 H26 119.5
C21 C26 H26 119.5
N1 C27 C28 122.12(13)
N1 C27 H27 118.9
C28 C27 H27 118.9
C33 C28 C29 119.96(12)
C33 C28 C27 121.52(12)
C29 C28 C27 118.48(12)
C30 C29 C28 120.02(13)
C30 C29 H29 120.0
C28 C29 H29 120.0
O2 C30 C29 124.77(14)
O2 C30 C31 115.64(12)
C29 C30 C31 119.58(13)
C32 C31 C30 121.09(13)
C32 C31 H31 119.5
C30 C31 H31 119.5
C31 C32 C33 120.23(14)
C31 C32 H32 119.9
C33 C32 H32 119.9
O1 C33 C32 118.79(13)
O1 C33 C28 122.17(12)
C32 C33 C28 119.04(13)
O2 C34 H34A 109.5
O2 C34 H34B 109.5
H34A C34 H34B 109.5
O2 C34 H34C 109.5
H34A C34 H34C 109.5
H34B C34 H34C 109.5

loop_
_geom_bond_atom_site_label_1
_geom_bond_atom_site_label_2
_geom_bond_distance
N1 C27 1.2841(17)
N1 C1 1.4210(16)
O1 C33 1.3570(17)
O1 H1 0.8200
O2 C30 1.3763(17)
O2 C34 1.421(2)
C1 C2 1.3929(18)
C1 C6 1.3959(18)
C2 C3 1.3860(18)
C2 H2 0.9300
C3 C4 1.3958(18)
C3 H3 0.9300
C4 C5 1.4005(18)
C4 C7 1.4915(17)
C5 C6 1.3832(18)
C5 H5 0.9300
C6 H6 0.9300
C7 C8 1.3515(18)
C7 C21 1.4970(17)
C8 C15 1.4938(18)
C8 C9 1.4958(18)
C9 C14 1.391(2)
C9 C10 1.392(2)
C10 C11 1.387(2)
C10 H10 0.9300
C11 C12 1.377(3)
C11 H11 0.9300
C12 C13 1.379(3)
C12 H12 0.9300
C13 C14 1.390(2)
C13 H13 0.9300
C14 H14 0.9300
C15 C20 1.391(2)
C15 C16 1.391(2)
C16 C17 1.389(2)
C16 H16 0.9300
C17 C18 1.375(3)
C17 H17 0.9300
C18 C19 1.379(3)
C18 H18 0.9300
C19 C20 1.387(2)
C19 H19 0.9300
C20 H20 0.9300
C21 C26 1.3917(19)
C21 C22 1.3955(19)
C22 C23 1.3883(19)
C22 H22 0.9300
C23 C24 1.379(2)
C23 H23 0.9300
C24 C25 1.385(2)
C24 H24 0.9300
C25 C26 1.3940(19)
C25 H25 0.9300
C26 H26 0.9300
C27 C28 1.4551(17)
C27 H27 0.9300
C28 C33 1.404(2)
C28 C29 1.4083(19)
C29 C30 1.3792(19)
C29 H29 0.9300
C30 C31 1.393(2)
C31 C32 1.377(2)
C31 H31 0.9300
C32 C33 1.397(2)
C32 H32 0.9300
C34 H34A 0.9600
C34 H34B 0.9600
C34 H34C 0.9600

loop_
_geom_hbond_atom_site_label_D
_geom_hbond_atom_site_label_H
_geom_hbond_atom_site_label_A
_geom_hbond_distance_DH
_geom_hbond_distance_HA
_geom_hbond_distance_DA
_geom_hbond_angle_DHA
_geom_hbond_site_symmetry_A
C34 H34C O2 0.96 2.63 3.3926(19) 137.1 4_576
O1 H1 N1 0.82 1.91 2.6325(15) 146.1 .
